data_7010920
loop_
_publ_author_name
'Kilkenny, Mairi L.'
'Nassimbeni, Luigi R.'

_publ_section_title
;
 Tetrakis(3-cyanopyridine)diisothiocyanatonickel(II) and its clathrates
 with EtOH and CH2Cl2: structures, thermal stabilities and enthalpies
 of guest release
;
_journal_coden_ASTM JCSDAA
_journal_issue 20
_journal_name_full 'Journal of the Chemical Society, Dalton Transactions'
_journal_page_first 3065
_journal_page_last 3068
_journal_paper_doi 10.1039/b105299n
_journal_year 2001
_chemical_formula_sum 'C30 H28 N10 Ni O2 S2'
_chemical_formula_weight 683.45
_space_group_IT_number 15
_symmetry_cell_setting monoclinic
_symmetry_space_group_name_Hall '-C 2yc'
_symmetry_space_group_name_H-M 'C 1 2/c 1'
_atom_sites_solution_hydrogens geom
_atom_sites_solution_primary direct
_atom_sites_solution_secondary difmap
_audit_creation_method SHELXL-97
_cell_angle_alpha 90.00
_cell_angle_beta 96.65(3)
_cell_angle_gamma 90.00
_cell_formula_units_Z 4
_cell_length_a 17.737(4)
_cell_length_b 11.527(2)
_cell_length_c 17.120(3)
_cell_measurement_temperature 293(2)
_cell_volume 3476.7(12)
_computing_structure_refinement 'SHELXL-97 (Sheldrick, 1997)'
_computing_structure_solution 'SHELXS-97 (Sheldrick, 1990)'
_diffrn_ambient_temperature 293(2)
_diffrn_measured_fraction_theta_full 0.986
_diffrn_measured_fraction_theta_max 0.986
_diffrn_radiation_monochromator graphite
_diffrn_radiation_source 'fine-focus sealed tube'
_diffrn_radiation_type MoK\a
_diffrn_radiation_wavelength 0.71073
_diffrn_reflns_av_R_equivalents 0.0392
_diffrn_reflns_av_sigmaI/netI 0.0772
_diffrn_reflns_limit_h_max 15
_diffrn_reflns_limit_h_min -22
_diffrn_reflns_limit_k_max 13
_diffrn_reflns_limit_k_min -14
_diffrn_reflns_limit_l_max 22
_diffrn_reflns_limit_l_min -20
_diffrn_reflns_number 8676
_diffrn_reflns_theta_full 27.45
_diffrn_reflns_theta_max 27.45
_diffrn_reflns_theta_min 2.36
_exptl_absorpt_coefficient_mu 0.720
_exptl_crystal_density_diffrn 1.306
_exptl_crystal_density_method 'not measured'
_exptl_crystal_F_000 1416
_refine_diff_density_max 1.177
_refine_diff_density_min -0.770
_refine_diff_density_rms 0.086
_refine_ls_extinction_method none
_refine_ls_goodness_of_fit_ref 1.072
_refine_ls_hydrogen_treatment mixed
_refine_ls_matrix_type full
_refine_ls_number_parameters 193
_refine_ls_number_reflns 3921
_refine_ls_number_restraints 3
_refine_ls_restrained_S_all 1.071
_refine_ls_R_factor_all 0.1061
_refine_ls_R_factor_gt 0.0573
_refine_ls_shift/su_max 0.507
_refine_ls_shift/su_mean 0.015
_refine_ls_structure_factor_coef Fsqd
_refine_ls_weighting_details 'calc w=1/[\s^2^(Fo^2^)+(0.0681P)^2^+7.1246P] where P=(Fo^2^+2Fc^2^)/3'
_refine_ls_weighting_scheme calc
_refine_ls_wR_factor_gt 0.1450
_refine_ls_wR_factor_ref 0.1639
_reflns_number_gt 2476
_reflns_number_total 3921
_reflns_threshold_expression >2sigma(I)
_cod_data_source_file b105299n.txt
_cod_data_source_block c:\ethc2c\NidiEt:
_cod_depositor_comments
;
The following automatic conversions were performed:
'_symmetry_cell_setting' value 'Monoclinic' changed to 'monoclinic'
according to '/home/saulius/struct/CIF-dictionaries/cif_core.dic'
dictionary named 'cif_core.dic' version 2.4.1 from 2010-06-29.

Automatic conversion script
Id: cif_fix_enum 1527 2010-12-29 10:47:43Z saulius 
;
_cod_original_sg_symbol_H-M C2/c
_cod_database_code 7010920

loop_
_symmetry_equiv_pos_as_xyz
'x, y, z'
'-x, y, -z+1/2'
'x+1/2, y+1/2, z'
'-x+1/2, y+1/2, -z+1/2'
'-x, -y, -z'
'x, -y, z-1/2'
'-x+1/2, -y+1/2, -z'
'x+1/2, -y+1/2, z-1/2'

loop_
_atom_site_label
_atom_site_type_symbol
_atom_site_fract_x
_atom_site_fract_y
_atom_site_fract_z
_atom_site_U_iso_or_equiv
_atom_site_adp_type
_atom_site_occupancy
_atom_site_symmetry_multiplicity
_atom_site_calc_flag
_atom_site_refinement_flags
_atom_site_disorder_assembly
_atom_site_disorder_group
Ni1 Ni 0.5000 0.25851(5) 0.2500 0.0185(2) Uani 1 2 d S . .
S1 S 0.70182(6) 0.24167(9) 0.08414(6) 0.0338(3) Uani 1 1 d . . .
N1 N 0.58048(17) 0.2591(2) 0.17439(16) 0.0231(7) Uani 1 1 d . . .
C1 C 0.6303(2) 0.2526(3) 0.13650(19) 0.0206(7) Uani 1 1 d . . .
N3 N 0.43725(16) 0.1276(2) 0.18228(16) 0.0227(7) Uani 1 1 d . . .
N2 N 0.44013(16) 0.3880(2) 0.18016(15) 0.0213(7) Uani 1 1 d . . .
C4 C 0.3712(2) 0.5652(3) 0.0863(2) 0.0368(10) Uani 1 1 d . . .
H10 H 0.3485 0.6244 0.0550 0.044 Uiso 1 1 calc R . .
C10 C 0.3554(3) -0.0423(4) 0.0935(2) 0.0423(11) Uani 1 1 d . . .
H2 H 0.3282 -0.0990 0.0636 0.051 Uiso 1 1 calc R . .
C2 C 0.43678(19) 0.3840(3) 0.10169(19) 0.0224(8) Uani 1 1 d . . .
H3 H 0.4582 0.3208 0.0786 0.027 Uiso 1 1 calc R . .
C3 C 0.4028(2) 0.4701(3) 0.0536(2) 0.0254(8) Uani 1 1 d . . .
C7 C 0.4000(2) 0.4581(3) -0.0306(2) 0.0319(9) Uani 1 1 d . . .
C8 C 0.4724(2) 0.0459(3) 0.14449(19) 0.0252(8) Uani 1 1 d . . .
H6 H 0.5252 0.0463 0.1486 0.030 Uiso 1 1 calc R . .
C9 C 0.4333(2) -0.0391(3) 0.0996(2) 0.0304(9) Uani 1 1 d . . .
C6 C 0.4083(2) 0.4804(3) 0.2116(2) 0.0295(9) Uani 1 1 d . . .
H8 H 0.4092 0.4839 0.2660 0.035 Uiso 1 1 calc R . .
C12 C 0.3611(2) 0.1239(4) 0.1757(2) 0.0341(9) Uani 1 1 d . . .
H9 H 0.3359 0.1804 0.2014 0.041 Uiso 1 1 calc R . .
C5 C 0.3746(3) 0.5694(3) 0.1677(2) 0.0392(11) Uani 1 1 d . . .
H12 H 0.3541 0.6321 0.1922 0.047 Uiso 1 1 calc R . .
C13 C 0.4749(3) -0.1235(4) 0.0582(2) 0.0389(10) Uani 1 1 d . . .
C11 C 0.3184(3) 0.0411(4) 0.1330(3) 0.0482(12) Uani 1 1 d . . .
H15 H 0.2657 0.0412 0.1307 0.058 Uiso 1 1 calc R . .
N4 N 0.3970(2) 0.4465(3) -0.0970(2) 0.0490(10) Uani 1 1 d . . .
N5 N 0.5068(2) -0.1882(4) 0.0251(2) 0.0578(11) Uani 1 1 d . . .
O1A O 0.2013(5) 0.3606(10) 0.0932(6) 0.169(5) Uiso 0.633(10) 1 d PD . .
C14 C 0.1903(4) 0.3766(3) 0.1739(6) 0.208(4) Uiso 1 1 d D . .
C15 C 0.1883(9) 0.2515(6) 0.2034(8) 0.208(4) Uiso 1 1 d D . .
O1B O 0.1535(5) 0.4817(6) 0.1463(6) 0.073(4) Uiso 0.367(10) 1 d PD . .

loop_
_atom_site_aniso_label
_atom_site_aniso_U_11
_atom_site_aniso_U_22
_atom_site_aniso_U_33
_atom_site_aniso_U_23
_atom_site_aniso_U_13
_atom_site_aniso_U_12
Ni1 0.0190(4) 0.0217(4) 0.0151(3) 0.000 0.0036(2) 0.000
S1 0.0245(5) 0.0469(7) 0.0325(5) 0.0023(4) 0.0133(4) 0.0042(5)
N1 0.0228(16) 0.0265(17) 0.0200(14) 0.0014(12) 0.0027(12) 0.0011(13)
C1 0.0245(19) 0.0178(18) 0.0190(16) 0.0007(13) -0.0001(14) -0.0015(15)
N3 0.0232(17) 0.0246(16) 0.0204(15) -0.0005(12) 0.0022(12) 0.0011(13)
N2 0.0243(17) 0.0231(15) 0.0165(14) -0.0019(11) 0.0028(12) 0.0022(13)
C4 0.041(3) 0.037(2) 0.032(2) 0.0097(18) 0.0009(19) 0.013(2)
C10 0.043(3) 0.043(3) 0.041(2) -0.018(2) 0.004(2) -0.018(2)
C2 0.021(2) 0.0272(19) 0.0189(17) -0.0019(14) 0.0030(14) -0.0007(15)
C3 0.023(2) 0.033(2) 0.0206(17) 0.0039(15) 0.0044(15) 0.0014(16)
C7 0.033(2) 0.036(2) 0.026(2) 0.0079(17) 0.0034(17) 0.0024(18)
C8 0.026(2) 0.028(2) 0.0219(17) -0.0009(15) 0.0039(15) 0.0029(16)
C9 0.037(3) 0.027(2) 0.0279(19) -0.0047(16) 0.0065(17) -0.0049(18)
C6 0.031(2) 0.034(2) 0.0230(18) -0.0036(16) 0.0032(16) 0.0078(17)
C12 0.029(2) 0.041(2) 0.032(2) -0.0091(17) 0.0026(17) 0.0032(19)
C5 0.052(3) 0.033(2) 0.033(2) -0.0028(17) 0.007(2) 0.021(2)
C13 0.050(3) 0.032(2) 0.035(2) -0.0092(18) 0.004(2) -0.005(2)
C11 0.025(2) 0.065(3) 0.054(3) -0.024(2) 0.004(2) -0.010(2)
N4 0.063(3) 0.057(2) 0.028(2) 0.0089(17) 0.0102(18) 0.011(2)
N5 0.070(3) 0.052(3) 0.051(2) -0.025(2) 0.007(2) 0.010(2)

loop_
_atom_type_symbol
_atom_type_description
_atom_type_scat_dispersion_real
_atom_type_scat_dispersion_imag
_atom_type_scat_source
C C 0.0033 0.0016 'International Tables Vol C Tables 4.2.6.8 and 6.1.1.4'
H H 0.0000 0.0000 'International Tables Vol C Tables 4.2.6.8 and 6.1.1.4'
N N 0.0061 0.0033 'International Tables Vol C Tables 4.2.6.8 and 6.1.1.4'
O O 0.0106 0.0060 'International Tables Vol C Tables 4.2.6.8 and 6.1.1.4'
S S 0.1246 0.1234 'International Tables Vol C Tables 4.2.6.8 and 6.1.1.4'
Ni Ni 0.3393 1.1124 'International Tables Vol C Tables 4.2.6.8 and 6.1.1.4'

loop_
_geom_angle_atom_site_label_1
_geom_angle_atom_site_label_2
_geom_angle_atom_site_label_3
_geom_angle
_geom_angle_site_symmetry_1
_geom_angle_site_symmetry_3
_geom_angle_publ_flag
N1 Ni1 N1 179.64(16) . 2_655 ?
N1 Ni1 N2 90.80(11) . 2_655 ?
N1 Ni1 N2 88.94(11) 2_655 2_655 ?
N1 Ni1 N2 88.94(11) . . ?
N1 Ni1 N2 90.80(11) 2_655 . ?
N2 Ni1 N2 90.45(15) 2_655 . ?
N1 Ni1 N3 90.96(11) . . ?
N1 Ni1 N3 89.29(11) 2_655 . ?
N2 Ni1 N3 178.22(10) 2_655 . ?
N2 Ni1 N3 89.76(11) . . ?
N1 Ni1 N3 89.29(11) . 2_655 ?
N1 Ni1 N3 90.96(11) 2_655 2_655 ?
N2 Ni1 N3 89.76(11) 2_655 2_655 ?
N2 Ni1 N3 178.22(10) . 2_655 ?
N3 Ni1 N3 90.09(16) . 2_655 ?
C1 N1 Ni1 173.5(3) . . ?
N1 C1 S1 178.8(3) . . ?
C8 N3 C12 117.2(3) . . ?
C8 N3 Ni1 121.2(2) . . ?
C12 N3 Ni1 121.6(2) . . ?
C2 N2 C6 117.2(3) . . ?
C2 N2 Ni1 120.2(2) . . ?
C6 N2 Ni1 122.5(2) . . ?
C3 C4 C5 117.5(3) . . ?
C9 C10 C11 118.3(4) . . ?
N2 C2 C3 122.6(3) . . ?
C4 C3 C2 119.9(3) . . ?
C4 C3 C7 120.8(3) . . ?
C2 C3 C7 119.3(3) . . ?
N4 C7 C3 178.5(5) . . ?
N3 C8 C9 122.4(4) . . ?
C10 C9 C8 119.8(3) . . ?
C10 C9 C13 120.5(4) . . ?
C8 C9 C13 119.7(4) . . ?
N2 C6 C5 123.4(3) . . ?
N3 C12 C11 123.7(4) . . ?
C6 C5 C4 119.4(3) . . ?
N5 C13 C9 179.0(5) . . ?
C12 C11 C10 118.5(4) . . ?
O1A C14 O1B 84.1(8) . . ?
O1A C14 C15 102.0(8) . . ?
O1B C14 C15 151.7(9) . . ?

loop_
_geom_bond_atom_site_label_1
_geom_bond_atom_site_label_2
_geom_bond_distance
_geom_bond_site_symmetry_2
_geom_bond_publ_flag
Ni1 N1 2.035(3) . ?
Ni1 N1 2.035(3) 2_655 ?
Ni1 N2 2.119(3) 2_655 ?
Ni1 N2 2.119(3) . ?
Ni1 N3 2.136(3) . ?
Ni1 N3 2.136(3) 2_655 ?
S1 C1 1.641(3) . ?
N1 C1 1.158(5) . ?
N3 C8 1.337(4) . ?
N3 C12 1.342(5) . ?
N2 C2 1.339(4) . ?
N2 C6 1.347(4) . ?
C4 C3 1.380(5) . ?
C4 C5 1.390(5) . ?
C10 C9 1.375(6) . ?
C10 C11 1.383(6) . ?
C2 C3 1.382(5) . ?
C3 C7 1.442(5) . ?
C7 N4 1.139(5) . ?
C8 C9 1.381(5) . ?
C9 C13 1.454(5) . ?
C6 C5 1.367(5) . ?
C12 C11 1.375(6) . ?
C13 N5 1.129(5) . ?
O1A C14 1.4300(3) . ?
C14 O1B 1.4299(3) . ?
C14 C15 1.5300(3) . ?

loop_
_geom_torsion_atom_site_label_1
_geom_torsion_atom_site_label_2
_geom_torsion_atom_site_label_3
_geom_torsion_atom_site_label_4
_geom_torsion
_geom_torsion_site_symmetry_1
_geom_torsion_site_symmetry_2
_geom_torsion_site_symmetry_3
_geom_torsion_site_symmetry_4
_geom_torsion_publ_flag
N1 Ni1 N1 C1 126(2) 2_655 . . . ?
N2 Ni1 N1 C1 81(2) 2_655 . . . ?
N2 Ni1 N1 C1 171(2) . . . . ?
N3 Ni1 N1 C1 -99(2) . . . . ?
N3 Ni1 N1 C1 -9(2) 2_655 . . . ?
Ni1 N1 C1 S1 2(19) . . . . ?
N1 Ni1 N3 C8 33.3(3) . . . . ?
N1 Ni1 N3 C8 -146.9(3) 2_655 . . . ?
N2 Ni1 N3 C8 -141(3) 2_655 . . . ?
N2 Ni1 N3 C8 122.3(3) . . . . ?
N3 Ni1 N3 C8 -56.0(2) 2_655 . . . ?
N1 Ni1 N3 C12 -146.6(3) . . . . ?
N1 Ni1 N3 C12 33.2(3) 2_655 . . . ?
N2 Ni1 N3 C12 39(4) 2_655 . . . ?
N2 Ni1 N3 C12 -57.6(3) . . . . ?
N3 Ni1 N3 C12 124.1(3) 2_655 . . . ?
N1 Ni1 N2 C2 38.5(3) . . . . ?
N1 Ni1 N2 C2 -141.7(3) 2_655 . . . ?
N2 Ni1 N2 C2 129.3(3) 2_655 . . . ?
N3 Ni1 N2 C2 -52.4(3) . . . . ?
N3 Ni1 N2 C2 33(4) 2_655 . . . ?
N1 Ni1 N2 C6 -137.3(3) . . . . ?
N1 Ni1 N2 C6 42.5(3) 2_655 . . . ?
N2 Ni1 N2 C6 -46.5(2) 2_655 . . . ?
N3 Ni1 N2 C6 131.8(3) . . . . ?
N3 Ni1 N2 C6 -143(3) 2_655 . . . ?
C6 N2 C2 C3 0.3(5) . . . . ?
Ni1 N2 C2 C3 -175.7(3) . . . . ?
C5 C4 C3 C2 -0.6(6) . . . . ?
C5 C4 C3 C7 178.6(4) . . . . ?
N2 C2 C3 C4 0.5(6) . . . . ?
N2 C2 C3 C7 -178.6(3) . . . . ?
C4 C3 C7 N4 -120(19) . . . . ?
C2 C3 C7 N4 59(19) . . . . ?
C12 N3 C8 C9 0.6(5) . . . . ?
Ni1 N3 C8 C9 -179.3(3) . . . . ?
C11 C10 C9 C8 0.1(6) . . . . ?
C11 C10 C9 C13 -178.9(4) . . . . ?
N3 C8 C9 C10 -0.8(5) . . . . ?
N3 C8 C9 C13 178.2(3) . . . . ?
C2 N2 C6 C5 -1.2(6) . . . . ?
Ni1 N2 C6 C5 174.7(3) . . . . ?
C8 N3 C12 C11 0.3(6) . . . . ?
Ni1 N3 C12 C11 -179.8(3) . . . . ?
N2 C6 C5 C4 1.2(7) . . . . ?
C3 C4 C5 C6 -0.2(6) . . . . ?
C10 C9 C13 N5 75(30) . . . . ?
C8 C9 C13 N5 -104(29) . . . . ?
N3 C12 C11 C10 -1.0(7) . . . . ?
C9 C10 C11 C12 0.7(7) . . . . ?
